data_4328027
loop_
_publ_author_name
'Margaret A. Goodman'
'Alexander Y. Nazarenko'
'Barbara J. Casavant'
'Zhanjie Li'
'William W. Brennessel'
'Michael J. DeMarco'
'Gen Long'
'M. Scott Goodman'

_publ_section_title
;
 Tris(5-methylpyrazolyl)methane: Synthesis and Properties of Its Iron(II)
 Complex
;
_journal_name_full 'Inorganic Chemistry'
_journal_page_first 1084
_journal_page_last 1093
_journal_paper_doi 10.1021/ic2022038
_journal_volume 51
_journal_year 2012
_chemical_formula_moiety 'C26 H32 Fe N12, 2(Cl O4)'
_chemical_formula_sum 'C26 H32 Cl2 Fe N12 O8'
_chemical_formula_weight 767.39
_chemical_name_systematic
;
  bis(tris(5-methylpyrazolylmethane))iron(II) perchlorate
;
_space_group_IT_number 148
_symmetry_cell_setting trigonal
_symmetry_space_group_name_Hall '-R 3'
_symmetry_space_group_name_H-M 'R -3 :H'
_atom_sites_solution_hydrogens geom
_atom_sites_solution_primary direct
_atom_sites_solution_secondary difmap
_audit_creation_method SHELXL-97
_cell_angle_alpha 90.00
_cell_angle_beta 90.00
_cell_angle_gamma 120.00
_cell_formula_units_Z 3
_cell_length_a 11.1522(12)
_cell_length_b 11.1522(12)
_cell_length_c 21.492(5)
_cell_measurement_reflns_used 3690
_cell_measurement_temperature 243.0(2)
_cell_measurement_theta_max 32.11
_cell_measurement_theta_min 2.31
_cell_volume 2314.9(6)
_computing_cell_refinement 'SAINT (Bruker, 2007)'
_computing_data_collection 'APEX2 (Bruker, 2007)'
_computing_data_reduction 'SAINT (Bruker, 2007)'
_computing_molecular_graphics 'SHELXTL (Sheldrick, 2008)'
_computing_publication_material 'SHELXTL (Sheldrick, 2008)'
_computing_structure_refinement 'SHELXL-97 (Sheldrick, 2008)'
_computing_structure_solution 'SIR97 (Altomare et al., 1999)'
_diffrn_ambient_temperature 243.0(2)
_diffrn_measured_fraction_theta_full 0.991
_diffrn_measured_fraction_theta_max 0.991
_diffrn_measurement_device_type 'Bruker SMART APEX II CCD Platform'
_diffrn_measurement_method 'area detector, \w scans per \f'
_diffrn_radiation_monochromator graphite
_diffrn_radiation_source 'fine-focus sealed tube'
_diffrn_radiation_type MoK\a
_diffrn_radiation_wavelength 0.71073
_diffrn_reflns_av_R_equivalents 0.0334
_diffrn_reflns_av_sigmaI/netI 0.0265
_diffrn_reflns_limit_h_max 15
_diffrn_reflns_limit_h_min -16
_diffrn_reflns_limit_k_max 16
_diffrn_reflns_limit_k_min -16
_diffrn_reflns_limit_l_max 31
_diffrn_reflns_limit_l_min -31
_diffrn_reflns_number 9347
_diffrn_reflns_theta_full 32.55
_diffrn_reflns_theta_max 32.55
_diffrn_reflns_theta_min 2.31
_exptl_absorpt_coefficient_mu 0.734
_exptl_absorpt_correction_T_max 0.94
_exptl_absorpt_correction_T_min 0.85
_exptl_absorpt_correction_type multi-scan
_exptl_absorpt_process_details 'SADABS (Sheldrick, 2007)'
_exptl_crystal_colour pink-red
_exptl_crystal_density_diffrn 1.651
_exptl_crystal_description block
_exptl_crystal_F_000 1188
_exptl_crystal_size_max 0.22
_exptl_crystal_size_mid 0.14
_exptl_crystal_size_min 0.08
_refine_diff_density_max 0.510
_refine_diff_density_min -0.609
_refine_diff_density_rms 0.071
_refine_ls_extinction_method none
_refine_ls_goodness_of_fit_ref 1.040
_refine_ls_hydrogen_treatment constr
_refine_ls_matrix_type full
_refine_ls_number_parameters 76
_refine_ls_number_reflns 1864
_refine_ls_number_restraints 0
_refine_ls_restrained_S_all 1.040
_refine_ls_R_factor_all 0.0661
_refine_ls_R_factor_gt 0.0464
_refine_ls_shift/su_max 0.000
_refine_ls_shift/su_mean 0.000
_refine_ls_structure_factor_coef Fsqd
_refine_ls_weighting_details 'calc w=1/[\s^2^(Fo^2^)+(0.0737P)^2^+3.0778P] where P=(Fo^2^+2Fc^2^)/3'
_refine_ls_weighting_scheme calc
_refine_ls_wR_factor_gt 0.1317
_refine_ls_wR_factor_ref 0.1448
_reflns_number_gt 1370
_reflns_number_total 1864
_reflns_threshold_expression >2sigma(I)
_cod_data_source_file ic2022038_si_002_6.cif
_cod_data_source_block ra08
_cod_original_cell_volume 2314.9(8)
_cod_original_sg_symbol_H-M 'R -3'
_cod_database_code 4328027

loop_
_symmetry_equiv_pos_as_xyz
'x, y, z'
'-y, x-y, z'
'-x+y, -x, z'
'x+2/3, y+1/3, z+1/3'
'-y+2/3, x-y+1/3, z+1/3'
'-x+y+2/3, -x+1/3, z+1/3'
'x+1/3, y+2/3, z+2/3'
'-y+1/3, x-y+2/3, z+2/3'
'-x+y+1/3, -x+2/3, z+2/3'
'-x, -y, -z'
'y, -x+y, -z'
'x-y, x, -z'
'-x+2/3, -y+1/3, -z+1/3'
'y+2/3, -x+y+1/3, -z+1/3'
'x-y+2/3, x+1/3, -z+1/3'
'-x+1/3, -y+2/3, -z+2/3'
'y+1/3, -x+y+2/3, -z+2/3'
'x-y+1/3, x+2/3, -z+2/3'

loop_
_atom_site_label
_atom_site_type_symbol
_atom_site_fract_x
_atom_site_fract_y
_atom_site_fract_z
_atom_site_U_iso_or_equiv
_atom_site_adp_type
_atom_site_occupancy
_atom_site_symmetry_multiplicity
_atom_site_calc_flag
_atom_site_refinement_flags
Fe1 Fe 0.0000 0.0000 0.5000 0.02960(19) Uani 1 6 d S
N1 N 0.03087(17) 0.15400(17) 0.55619(7) 0.0342(3) Uani 1 1 d .
N2 N 0.01619(17) 0.12978(17) 0.61919(6) 0.0322(3) Uani 1 1 d .
C1 C 0.0000 0.0000 0.64094(13) 0.0305(6) Uani 1 3 d S
H1A H 0.0000 0.0000 0.6870 0.037 Uiso 1 3 calc SR
C2 C 0.0602(2) 0.2841(2) 0.55002(9) 0.0408(4) Uani 1 1 d .
H2A H 0.0762 0.3306 0.5118 0.049 Uiso 1 1 calc R
C3 C 0.0644(2) 0.3431(2) 0.60814(10) 0.0433(5) Uani 1 1 d .
H3A H 0.0837 0.4341 0.6157 0.052 Uiso 1 1 calc R
C4 C 0.0348(2) 0.2428(2) 0.65151(9) 0.0344(4) Uani 1 1 d .
C5 C 0.0169(2) 0.2428(3) 0.72060(10) 0.0438(5) Uani 1 1 d .
H5A H 0.0403 0.3350 0.7342 0.066 Uiso 1 1 calc R
H5B H 0.0773 0.2157 0.7410 0.066 Uiso 1 1 calc R
H5C H -0.0786 0.1779 0.7314 0.066 Uiso 1 1 calc R
Cl1 Cl 0.3333 0.6667 0.80270(5) 0.0499(3) Uani 1 3 d S
O1 O 0.3333 0.6667 0.7362(2) 0.1036(16) Uani 1 3 d S
O2 O 0.3120(3) 0.7762(3) 0.82224(13) 0.0871(8) Uani 1 1 d .

loop_
_atom_site_aniso_label
_atom_site_aniso_U_11
_atom_site_aniso_U_22
_atom_site_aniso_U_33
_atom_site_aniso_U_23
_atom_site_aniso_U_13
_atom_site_aniso_U_12
Fe1 0.0361(2) 0.0361(2) 0.0165(3) 0.000 0.000 0.01807(12)
N1 0.0437(9) 0.0393(8) 0.0207(6) 0.0023(6) 0.0010(6) 0.0217(7)
N2 0.0404(8) 0.0356(8) 0.0207(6) -0.0006(5) 0.0001(5) 0.0191(7)
C1 0.0358(9) 0.0358(9) 0.0199(11) 0.000 0.000 0.0179(5)
C2 0.0524(12) 0.0404(10) 0.0313(9) 0.0056(7) 0.0034(8) 0.0244(9)
C3 0.0531(12) 0.0384(10) 0.0415(11) -0.0008(8) 0.0028(9) 0.0253(9)
C4 0.0347(9) 0.0383(9) 0.0303(8) -0.0042(7) 0.0003(7) 0.0184(8)
C5 0.0467(11) 0.0483(12) 0.0321(9) -0.0080(8) 0.0033(8) 0.0206(10)
Cl1 0.0524(4) 0.0524(4) 0.0450(5) 0.000 0.000 0.02620(18)
O1 0.130(3) 0.130(3) 0.050(2) 0.000 0.000 0.0652(13)
O2 0.0950(18) 0.0701(14) 0.109(2) 0.0026(13) 0.0286(15) 0.0510(14)

loop_
_atom_type_symbol
_atom_type_description
_atom_type_scat_dispersion_real
_atom_type_scat_dispersion_imag
_atom_type_scat_source
C C 0.0033 0.0016 'International Tables Vol C Tables 4.2.6.8 and 6.1.1.4'
H H 0.0000 0.0000 'International Tables Vol C Tables 4.2.6.8 and 6.1.1.4'
N N 0.0061 0.0033 'International Tables Vol C Tables 4.2.6.8 and 6.1.1.4'
O O 0.0106 0.0060 'International Tables Vol C Tables 4.2.6.8 and 6.1.1.4'
Cl Cl 0.1484 0.1585 'International Tables Vol C Tables 4.2.6.8 and 6.1.1.4'
Fe Fe 0.3463 0.8444 'International Tables Vol C Tables 4.2.6.8 and 6.1.1.4'

loop_
_geom_angle_atom_site_label_1
_geom_angle_atom_site_label_2
_geom_angle_atom_site_label_3
_geom_angle
_geom_angle_site_symmetry_1
_geom_angle_site_symmetry_3
N1 Fe1 N1 180.0 . 10_556
N1 Fe1 N1 86.79(6) . 2
N1 Fe1 N1 93.21(6) 10_556 2
N1 Fe1 N1 93.21(6) . 12_556
N1 Fe1 N1 86.79(6) 10_556 12_556
N1 Fe1 N1 93.21(6) 2 12_556
N1 Fe1 N1 86.79(6) . 3
N1 Fe1 N1 93.21(6) 10_556 3
N1 Fe1 N1 86.79(6) 2 3
N1 Fe1 N1 180.00(6) 12_556 3
N1 Fe1 N1 93.21(6) . 11_556
N1 Fe1 N1 86.79(6) 10_556 11_556
N1 Fe1 N1 180.0 2 11_556
N1 Fe1 N1 86.79(6) 12_556 11_556
N1 Fe1 N1 93.21(6) 3 11_556
C2 N1 N2 104.71(15) . .
C2 N1 Fe1 136.73(13) . .
N2 N1 Fe1 118.52(12) . .
C4 N2 N1 111.88(15) . .
C4 N2 C1 130.37(17) . .
N1 N2 C1 117.32(17) . .
N2 C1 N2 110.05(12) 2 3
N2 C1 N2 110.05(12) 2 .
N2 C1 N2 110.05(12) 3 .
N2 C1 H1A 108.9 2 .
N2 C1 H1A 108.9 3 .
N2 C1 H1A 108.9 . .
N1 C2 C3 110.93(18) . .
N1 C2 H2A 124.5 . .
C3 C2 H2A 124.5 . .
C4 C3 C2 106.61(19) . .
C4 C3 H3A 126.7 . .
C2 C3 H3A 126.7 . .
N2 C4 C3 105.86(17) . .
N2 C4 C5 123.20(18) . .
C3 C4 C5 130.9(2) . .
C4 C5 H5A 109.5 . .
C4 C5 H5B 109.5 . .
H5A C5 H5B 109.5 . .
C4 C5 H5C 109.5 . .
H5A C5 H5C 109.5 . .
H5B C5 H5C 109.5 . .
O2 Cl1 O2 111.63(11) . 2_665
O2 Cl1 O2 111.63(11) . 3_565
O2 Cl1 O2 111.63(11) 2_665 3_565
O2 Cl1 O1 107.21(12) . .
O2 Cl1 O1 107.21(12) 2_665 .
O2 Cl1 O1 107.21(12) 3_565 .

loop_
_geom_bond_atom_site_label_1
_geom_bond_atom_site_label_2
_geom_bond_distance
_geom_bond_site_symmetry_2
Fe1 N1 1.9838(16) .
Fe1 N1 1.9838(16) 10_556
Fe1 N1 1.9838(16) 2
Fe1 N1 1.9838(16) 12_556
Fe1 N1 1.9838(16) 3
Fe1 N1 1.9838(16) 11_556
N1 C2 1.325(3) .
N1 N2 1.3743(19) .
N2 C4 1.361(2) .
N2 C1 1.4437(18) .
C1 N2 1.4437(19) 2
C1 N2 1.4437(18) 3
C1 H1A 0.9900 .
C2 C3 1.402(3) .
C2 H2A 0.9400 .
C3 C4 1.364(3) .
C3 H3A 0.9400 .
C4 C5 1.498(3) .
C5 H5A 0.9700 .
C5 H5B 0.9700 .
C5 H5C 0.9700 .
Cl1 O2 1.419(2) .
Cl1 O1 1.428(4) .

loop_
_geom_torsion_atom_site_label_1
_geom_torsion_atom_site_label_2
_geom_torsion_atom_site_label_3
_geom_torsion_atom_site_label_4
_geom_torsion
_geom_torsion_site_symmetry_1
_geom_torsion_site_symmetry_4
N1 Fe1 N1 C2 -138.7(2) 2 .
N1 Fe1 N1 C2 -45.7(2) 12_556 .
N1 Fe1 N1 C2 134.3(2) 3 .
N1 Fe1 N1 C2 41.3(2) 11_556 .
N1 Fe1 N1 N2 38.56(11) 2 .
N1 Fe1 N1 N2 131.60(11) 12_556 .
N1 Fe1 N1 N2 -48.40(11) 3 .
N1 Fe1 N1 N2 -141.44(11) 11_556 .
C2 N1 N2 C4 0.6(2) . .
Fe1 N1 N2 C4 -177.45(13) . .
C2 N1 N2 C1 -172.70(15) . .
Fe1 N1 N2 C1 9.2(2) . .
C4 N2 C1 N2 121.8(2) . 2
N1 N2 C1 N2 -66.33(19) . 2
C4 N2 C1 N2 -116.7(3) . 3
N1 N2 C1 N2 55.1(2) . 3
N2 N1 C2 C3 -0.1(2) . .
Fe1 N1 C2 C3 177.46(16) . .
N1 C2 C3 C4 -0.5(3) . .
N1 N2 C4 C3 -0.9(2) . .
C1 N2 C4 C3 171.27(17) . .
N1 N2 C4 C5 176.43(18) . .
C1 N2 C4 C5 -11.4(3) . .
C2 C3 C4 N2 0.8(2) . .
C2 C3 C4 C5 -176.2(2) . .
